data_7060153
loop_
_publ_author_name
'Puerto Galvis, Carlos E.'
'Granados, Cristian C.'
'Kouznetsov, Vladimir V.'
'Mac\'ias, Mario A.'

_publ_section_title
;
 Synthesis and X-ray crystallographic analysis of free base and
 hexafluorophosphate salts of 3,4-dihydroisoquinolines from the
 Bischler--Napieralski reaction
;
_journal_issue 3
_journal_name_full 'New Journal of Chemistry'
_journal_page_first 1565
_journal_page_last 1572
_journal_paper_doi 10.1039/D0NJ05235C
_journal_volume 45
_journal_year 2021
_chemical_absolute_configuration syn
_chemical_formula_moiety 'C18 H18 N O, F6 P'
_chemical_formula_sum 'C18 H18 F6 N O P'
_chemical_formula_weight 409.30
_space_group_crystal_system hexagonal
_space_group_IT_number 169
_space_group_name_Hall 'P 61'
_space_group_name_H-M_alt 'P 61'
_atom_sites_solution_hydrogens geom
_atom_sites_solution_primary iterative
_atom_sites_solution_secondary difmap
_audit_creation_method SHELXL-2016/6
_audit_update_record
;
2020-10-24 deposited with the CCDC.	2020-12-15 downloaded from the CCDC.
;
_cell_angle_alpha 90
_cell_angle_beta 90
_cell_angle_gamma 120
_cell_formula_units_Z 6
_cell_length_a 9.8217(9)
_cell_length_b 9.8217(9)
_cell_length_c 32.600(5)
_cell_measurement_reflns_used 9257
_cell_measurement_temperature 298(2)
_cell_measurement_theta_max 22.8130
_cell_measurement_theta_min 4.2520
_cell_volume 2723.5(5)
_computing_cell_refinement
;
CrysAlisPro, Agilent Technologies,
Version 1.171.37.35 (release 13-08-2014 CrysAlis171 .NET)
(compiled Aug 13 2014,18:06:01)
;
_computing_data_collection
;
CrysAlisPro, Agilent Technologies,
Version 1.171.37.35 (release 13-08-2014 CrysAlis171 .NET)
(compiled Aug 13 2014,18:06:01)
;
_computing_data_reduction
;
CrysAlisPro, Agilent Technologies,
Version 1.171.37.35 (release 13-08-2014 CrysAlis171 .NET)
(compiled Aug 13 2014,18:06:01)
;
_computing_molecular_graphics 'Mercury (Macrae et al., 2008)'
_computing_publication_material 'SHELXL-2014 (Sheldrick, 2015)'
_computing_structure_refinement 'SHELXL-2014 (Sheldrick, 2015)'
_computing_structure_solution 'Superflip (Palatinus & Chapuis, 2007)'
_diffrn_ambient_temperature 298(2)
_diffrn_detector 'CCD plate'
_diffrn_detector_area_resol_mean 5.3072
_diffrn_detector_type Atlas
_diffrn_measured_fraction_theta_full 0.998
_diffrn_measured_fraction_theta_max 0.999
_diffrn_measurement_device 'four-circle diffractometer'
_diffrn_measurement_device_type 'SuperNova, Dual, Cu at zero, Atlas'
_diffrn_measurement_method '\w scans'
_diffrn_radiation_type MoK\a
_diffrn_radiation_wavelength 0.71073
_diffrn_reflns_av_R_equivalents 0.0867
_diffrn_reflns_av_unetI/netI 0.0345
_diffrn_reflns_Laue_measured_fraction_full 0.998
_diffrn_reflns_Laue_measured_fraction_max 0.999
_diffrn_reflns_limit_h_max 12
_diffrn_reflns_limit_h_min -12
_diffrn_reflns_limit_k_max 12
_diffrn_reflns_limit_k_min -12
_diffrn_reflns_limit_l_max 41
_diffrn_reflns_limit_l_min -41
_diffrn_reflns_number 32276
_diffrn_reflns_point_group_measured_fraction_full 0.998
_diffrn_reflns_point_group_measured_fraction_max 0.999
_diffrn_reflns_theta_full 25.242
_diffrn_reflns_theta_max 27.090
_diffrn_reflns_theta_min 3.041
_exptl_absorpt_coefficient_mu 0.218
_exptl_absorpt_correction_T_max 1.00000
_exptl_absorpt_correction_T_min 0.36868
_exptl_absorpt_correction_type multi-scan
_exptl_absorpt_process_details
;
CrysAlisPro, Agilent Technologies,
Version 1.171.37.35 (release 13-08-2014 CrysAlis171 .NET)
(compiled Aug 13 2014,18:06:01)
Empirical absorption correction using spherical harmonics,
 implemented in SCALE3 ABSPACK scaling algorithm.
;
_exptl_crystal_colour orange
_exptl_crystal_density_diffrn 1.497
_exptl_crystal_description parallelepiped
_exptl_crystal_F_000 1260
_exptl_crystal_size_max 0.350
_exptl_crystal_size_mid 0.320
_exptl_crystal_size_min 0.290
_refine_diff_density_max 0.321
_refine_diff_density_min -0.258
_refine_diff_density_rms 0.048
_refine_ls_abs_structure_details
;
 Flack x determined using 1212 quotients [(I+)-(I-)]/[(I+)+(I-)]
 (Parsons, Flack and Wagner, Acta Cryst. B69 (2013) 249-259).
;
_refine_ls_abs_structure_Flack 0.05(7)
_refine_ls_extinction_method none
_refine_ls_goodness_of_fit_ref 1.073
_refine_ls_hydrogen_treatment constr
_refine_ls_matrix_type full
_refine_ls_number_parameters 300
_refine_ls_number_reflns 4016
_refine_ls_number_restraints 100
_refine_ls_restrained_S_all 1.127
_refine_ls_R_factor_all 0.0775
_refine_ls_R_factor_gt 0.0636
_refine_ls_shift/su_max 0.006
_refine_ls_shift/su_mean 0.001
_refine_ls_structure_factor_coef Fsqd
_refine_ls_weighting_details 'w=1/[\s^2^(Fo^2^)+(0.0946P)^2^+0.7154P] where P=(Fo^2^+2Fc^2^)/3'
_refine_ls_weighting_scheme calc
_refine_ls_wR_factor_gt 0.1704
_refine_ls_wR_factor_ref 0.1866
_reflns_Friedel_coverage 0.965
_reflns_Friedel_fraction_full 0.999
_reflns_Friedel_fraction_max 0.998
_reflns_number_gt 3153
_reflns_number_total 4016
_reflns_threshold_expression 'I > 2\s(I)'
_cod_data_source_file d0nj05235c2.cif
_cod_data_source_block shelxs
_cod_depositor_comments 'Adding full bibliography for 7060153--7060154.cif.'
_cod_original_cell_volume 2723.4(7)
_cod_database_code 7060153
_shelx_shelxl_version_number 2016/6
_shelx_space_group_comment
;
The symmetry employed for this shelxl refinement is uniquely defined
by the following loop, which should always be used as a source of
symmetry information in preference to the above space-group names.
They are only intended as comments.
;
_shelx_estimated_absorpt_t_min 0.928
_shelx_estimated_absorpt_t_max 0.939

loop_
_space_group_symop_operation_xyz
'x, y, z'
'x-y, x, z+1/6'
'y, -x+y, z+5/6'
'-y, x-y, z+1/3'
'-x+y, -x, z+2/3'
'-x, -y, z+1/2'

loop_
_atom_site_label
_atom_site_type_symbol
_atom_site_fract_x
_atom_site_fract_y
_atom_site_fract_z
_atom_site_U_iso_or_equiv
_atom_site_adp_type
_atom_site_occupancy
_atom_site_site_symmetry_order
_atom_site_calc_flag
_atom_site_refinement_flags_posn
_atom_site_refinement_flags_adp
_atom_site_refinement_flags_occupancy
_atom_site_disorder_assembly
_atom_site_disorder_group
P1 P 0.84738(19) 0.12861(18) 0.59541(7) 0.0808(6) Uani 1 1 d . . . . .
O1 O 1.2621(5) 0.7888(5) 0.53592(17) 0.0842(13) Uani 1 1 d . . . . .
N1 N 0.5833(6) 0.4973(6) 0.46253(16) 0.0668(11) Uani 1 1 d . . . . .
H1D H 0.500599 0.473585 0.448289 0.080 Uiso 1 1 calc R U . . .
C1 C 1.3824(9) 0.9484(9) 0.5431(3) 0.105(3) Uani 1 1 d . . . . .
H1A H 1.387472 1.012411 0.520261 0.158 Uiso 1 1 calc R U . . .
H1B H 1.481878 0.953132 0.546272 0.158 Uiso 1 1 calc R U . . .
H1C H 1.358485 0.986479 0.567626 0.158 Uiso 1 1 calc R U . . .
C2 C 1.1242(6) 0.7638(6) 0.51990(16) 0.0600(12) Uani 1 1 d . . . . .
C4 C 0.8757(6) 0.5647(6) 0.49279(15) 0.0528(10) Uani 1 1 d . . . . .
F1A F 0.957(2) 0.079(2) 0.5747(5) 0.138(5) Uani 0.611(16) 1 d D U P A 1
F2A F 0.9870(15) 0.2188(18) 0.6309(5) 0.127(4) Uani 0.611(16) 1 d D U P A 1
F3A F 0.7482(16) 0.1795(14) 0.6241(5) 0.130(4) Uani 0.611(16) 1 d D U P A 1
F4A F 0.7235(16) 0.040(2) 0.5662(6) 0.167(6) Uani 0.611(16) 1 d D U P A 1
F5A F 0.935(3) 0.2960(18) 0.5771(6) 0.117(5) Uani 0.611(16) 1 d D U P A 1
F6A F 0.7879(14) -0.0258(13) 0.6255(4) 0.118(3) Uani 0.611(16) 1 d D U P A 1
F1B F 0.771(3) 0.042(3) 0.5495(7) 0.140(6) Uani 0.389(16) 1 d D U P A 2
F2B F 0.910(3) 0.212(3) 0.6338(7) 0.147(8) Uani 0.389(16) 1 d D U P A 2
F3B F 0.7025(18) 0.163(2) 0.5937(10) 0.154(6) Uani 0.389(16) 1 d D U P A 2
F4B F 0.936(4) 0.279(3) 0.5666(10) 0.145(10) Uani 0.389(16) 1 d D U P A 2
F5B F 0.974(3) 0.087(3) 0.5884(8) 0.114(5) Uani 0.389(16) 1 d D U P A 2
F6B F 0.719(3) -0.028(2) 0.6106(8) 0.152(7) Uani 0.389(16) 1 d D U P A 2
C3 C 1.0183(6) 0.6061(6) 0.50962(17) 0.0597(11) Uani 1 1 d . . . . .
H3 H 1.045843 0.529637 0.514349 0.072 Uiso 1 1 calc R U . . .
C5 C 0.8373(6) 0.6826(6) 0.48441(16) 0.0539(10) Uani 1 1 d . . . . .
C6 C 0.9442(7) 0.8397(6) 0.49632(18) 0.0637(13) Uani 1 1 d . . . . .
H6 H 0.917558 0.917402 0.492590 0.076 Uiso 1 1 calc R U . . .
C10 C 0.6915(6) 0.6441(7) 0.46483(17) 0.0611(12) Uani 1 1 d . . . . .
C9 C 0.5934(7) 0.3705(7) 0.48261(19) 0.0696(14) Uani 1 1 d . . . . .
H9A H 0.521319 0.271300 0.469586 0.084 Uiso 1 1 calc R U . . .
H9B H 0.563196 0.364390 0.511170 0.084 Uiso 1 1 calc R U . . .
C8 C 0.7604(7) 0.3983(6) 0.47992(19) 0.0663(13) Uani 1 1 d . . . . .
H8A H 0.770917 0.324887 0.497675 0.080 Uiso 1 1 calc R U . . .
H8B H 0.782491 0.381025 0.452015 0.080 Uiso 1 1 calc R U . . .
C7 C 1.0858(7) 0.8773(6) 0.51321(18) 0.0647(13) Uani 1 1 d . . . . .
H7 H 1.156562 0.981019 0.520186 0.078 Uiso 1 1 calc R U . . .
C12 C 0.5310(6) 0.7599(7) 0.44381(17) 0.0626(13) Uani 1 1 d . . . . .
H12 H 0.444926 0.668083 0.453478 0.075 Uiso 1 1 calc R U . . .
C11 C 0.6689(7) 0.7706(7) 0.44655(19) 0.0678(13) Uani 1 1 d . . . . .
H11 H 0.756406 0.860777 0.436699 0.081 Uiso 1 1 calc R U . . .
C13 C 0.5010(7) 0.8797(6) 0.42688(16) 0.0642(12) Uani 1 1 d . . . . .
C18 C 0.6180(7) 1.0165(7) 0.40715(18) 0.0666(13) Uani 1 1 d . . . . .
H18 H 0.720812 1.036314 0.405468 0.080 Uiso 1 1 calc R U . . .
C17 C 0.5770(8) 1.1213(7) 0.3903(2) 0.0748(16) Uani 1 1 d . . . . .
H17 H 0.651951 1.210561 0.376559 0.090 Uiso 1 1 calc R U . . .
C16 C 0.4266(9) 1.0928(8) 0.3939(2) 0.0776(16) Uani 1 1 d . . . . .
H16 H 0.399884 1.163240 0.382564 0.093 Uiso 1 1 calc R U . . .
C15 C 0.3152(9) 0.9633(9) 0.4138(2) 0.0844(18) Uani 1 1 d . . . . .
H15 H 0.214467 0.948501 0.416635 0.101 Uiso 1 1 calc R U . . .
C14 C 0.3478(8) 0.8554(8) 0.4295(2) 0.0746(15) Uani 1 1 d . . . . .
H14 H 0.268953 0.765354 0.442066 0.089 Uiso 1 1 calc R U . . .

loop_
_atom_site_aniso_label
_atom_site_aniso_U_11
_atom_site_aniso_U_22
_atom_site_aniso_U_33
_atom_site_aniso_U_23
_atom_site_aniso_U_13
_atom_site_aniso_U_12
P1 0.0545(8) 0.0520(8) 0.1298(15) -0.0092(9) 0.0069(9) 0.0222(7)
O1 0.060(2) 0.074(3) 0.110(4) 0.006(2) -0.025(2) 0.027(2)
N1 0.058(3) 0.073(3) 0.071(3) -0.008(2) -0.008(2) 0.035(2)
C1 0.076(4) 0.088(5) 0.129(7) -0.007(5) -0.046(5) 0.024(4)
C2 0.052(3) 0.062(3) 0.065(3) 0.007(2) -0.004(2) 0.027(2)
C4 0.053(2) 0.051(2) 0.057(2) 0.0024(19) 0.0032(19) 0.027(2)
F1A 0.120(8) 0.152(8) 0.165(11) -0.077(8) -0.018(8) 0.085(7)
F2A 0.101(7) 0.113(6) 0.138(7) -0.038(5) -0.018(7) 0.031(7)
F3A 0.117(7) 0.117(6) 0.183(10) 0.018(7) 0.053(7) 0.079(6)
F4A 0.086(6) 0.176(9) 0.207(12) -0.049(10) -0.081(7) 0.041(6)
F5A 0.144(8) 0.073(5) 0.122(9) -0.003(5) 0.021(7) 0.045(5)
F6A 0.102(7) 0.077(5) 0.170(9) 0.026(5) -0.001(6) 0.041(5)
F1B 0.139(12) 0.151(10) 0.144(12) -0.067(9) -0.023(10) 0.082(9)
F2B 0.153(13) 0.111(9) 0.117(9) -0.028(7) -0.007(12) 0.020(12)
F3B 0.083(7) 0.153(10) 0.241(16) -0.067(12) -0.020(10) 0.071(7)
F4B 0.162(14) 0.114(14) 0.138(16) 0.062(12) 0.001(13) 0.054(12)
F5B 0.087(7) 0.125(9) 0.158(12) -0.011(10) -0.029(8) 0.074(7)
F6B 0.123(11) 0.078(7) 0.194(13) 0.013(9) 0.019(10) 0.005(8)
C3 0.061(3) 0.062(3) 0.065(3) 0.005(2) -0.002(2) 0.038(2)
C5 0.056(2) 0.053(2) 0.058(3) -0.003(2) -0.003(2) 0.031(2)
C6 0.067(3) 0.052(3) 0.077(3) -0.001(2) -0.008(2) 0.034(2)
C10 0.061(3) 0.073(3) 0.062(3) -0.008(2) -0.005(2) 0.042(3)
C9 0.059(3) 0.062(3) 0.071(3) -0.011(2) 0.002(2) 0.018(2)
C8 0.073(3) 0.053(3) 0.074(3) -0.005(2) -0.006(3) 0.033(3)
C7 0.065(3) 0.053(3) 0.068(3) -0.001(2) -0.012(2) 0.024(2)
C12 0.055(3) 0.065(3) 0.067(3) -0.003(2) -0.006(2) 0.029(2)
C11 0.057(3) 0.069(3) 0.072(3) 0.000(3) -0.003(2) 0.028(3)
C13 0.082(3) 0.062(3) 0.055(3) -0.003(2) -0.009(2) 0.041(3)
C18 0.068(3) 0.067(3) 0.066(3) -0.010(2) -0.013(2) 0.035(3)
C17 0.091(4) 0.057(3) 0.078(4) -0.004(3) -0.014(3) 0.039(3)
C16 0.094(4) 0.074(4) 0.082(4) -0.012(3) -0.016(3) 0.056(4)
C15 0.087(4) 0.092(5) 0.091(4) -0.016(4) -0.012(3) 0.057(4)
C14 0.073(3) 0.081(4) 0.074(4) -0.002(3) 0.005(3) 0.042(3)

loop_
_atom_type_symbol
_atom_type_description
_atom_type_scat_dispersion_real
_atom_type_scat_dispersion_imag
_atom_type_scat_source
C C 0.0033 0.0016 'International Tables Vol C Tables 4.2.6.8 and 6.1.1.4'
H H 0.0000 0.0000 'International Tables Vol C Tables 4.2.6.8 and 6.1.1.4'
N N 0.0061 0.0033 'International Tables Vol C Tables 4.2.6.8 and 6.1.1.4'
O O 0.0106 0.0060 'International Tables Vol C Tables 4.2.6.8 and 6.1.1.4'
F F 0.0171 0.0103 'International Tables Vol C Tables 4.2.6.8 and 6.1.1.4'
P P 0.1023 0.0942 'International Tables Vol C Tables 4.2.6.8 and 6.1.1.4'

loop_
_geom_angle_atom_site_label_1
_geom_angle_atom_site_label_2
_geom_angle_atom_site_label_3
_geom_angle
_geom_angle_site_symmetry_1
_geom_angle_site_symmetry_3
_geom_angle_publ_flag
F2B P1 F6B 101.2(14) . . ?
F2B P1 F5B 96.4(15) . . ?
F6B P1 F5B 98.9(15) . . ?
F4A P1 F5A 103.8(11) . . ?
F4A P1 F1A 91.8(9) . . ?
F5A P1 F1A 93.6(11) . . ?
F2B P1 F4B 95.8(16) . . ?
F6B P1 F4B 159.0(19) . . ?
F5B P1 F4B 91.2(16) . . ?
F4A P1 F3A 96.6(9) . . ?
F5A P1 F3A 89.6(8) . . ?
F1A P1 F3A 170.0(8) . . ?
F2B P1 F3B 94.5(13) . . ?
F6B P1 F3B 81.3(12) . . ?
F5B P1 F3B 168.8(13) . . ?
F4B P1 F3B 85.2(17) . . ?
F4A P1 F6A 91.9(9) . . ?
F5A P1 F6A 164.2(10) . . ?
F1A P1 F6A 87.3(9) . . ?
F3A P1 F6A 87.0(6) . . ?
F4A P1 F2A 175.8(10) . . ?
F5A P1 F2A 80.4(10) . . ?
F1A P1 F2A 87.3(8) . . ?
F3A P1 F2A 84.0(7) . . ?
F6A P1 F2A 83.9(7) . . ?
F2B P1 F1B 175.6(16) . . ?
F6B P1 F1B 80.9(12) . . ?
F5B P1 F1B 87.0(11) . . ?
F4B P1 F1B 81.2(15) . . ?
F3B P1 F1B 82.0(11) . . ?
C2 O1 C1 117.7(5) . . ?
C10 N1 C9 123.9(5) . . ?
O1 C2 C7 125.1(5) . . ?
O1 C2 C3 114.4(5) . . ?
C7 C2 C3 120.5(5) . . ?
C3 C4 C5 119.3(5) . . ?
C3 C4 C8 122.6(5) . . ?
C5 C4 C8 118.0(5) . . ?
C4 C3 C2 120.5(5) . . ?
C4 C5 C6 118.9(5) . . ?
C4 C5 C10 120.7(5) . . ?
C6 C5 C10 120.4(4) . . ?
C7 C6 C5 120.3(5) . . ?
N1 C10 C5 118.3(5) . . ?
N1 C10 C11 121.5(5) . . ?
C5 C10 C11 120.2(5) . . ?
N1 C9 C8 110.4(5) . . ?
C4 C8 C9 109.7(4) . . ?
C2 C7 C6 120.4(5) . . ?
C11 C12 C13 125.5(6) . . ?
C12 C11 C10 122.6(6) . . ?
C14 C13 C18 118.8(5) . . ?
C14 C13 C12 118.2(5) . . ?
C18 C13 C12 123.0(5) . . ?
C17 C18 C13 119.0(6) . . ?
C16 C17 C18 119.8(6) . . ?
C15 C16 C17 121.1(6) . . ?
C14 C15 C16 121.3(7) . . ?
C15 C14 C13 119.9(7) . . ?

loop_
_geom_bond_atom_site_label_1
_geom_bond_atom_site_label_2
_geom_bond_distance
_geom_bond_site_symmetry_2
_geom_bond_publ_flag
P1 F4A 1.446(12) . ?
P1 F2B 1.45(2) . ?
P1 F6B 1.500(17) . ?
P1 F5B 1.51(2) . ?
P1 F5A 1.544(17) . ?
P1 F1A 1.546(16) . ?
P1 F4B 1.60(3) . ?
P1 F3A 1.600(10) . ?
P1 F3B 1.619(16) . ?
P1 F6A 1.649(10) . ?
P1 F2A 1.671(13) . ?
P1 F1B 1.702(19) . ?
O1 C2 1.355(6) . ?
O1 C1 1.434(8) . ?
N1 C10 1.297(8) . ?
N1 C9 1.454(8) . ?
C2 C7 1.360(8) . ?
C2 C3 1.408(7) . ?
C4 C3 1.363(7) . ?
C4 C5 1.412(7) . ?
C4 C8 1.509(7) . ?
C5 C6 1.419(7) . ?
C5 C10 1.435(7) . ?
C6 C7 1.364(8) . ?
C10 C11 1.491(8) . ?
C9 C8 1.524(8) . ?
C12 C11 1.308(8) . ?
C12 C13 1.457(8) . ?
C13 C14 1.403(9) . ?
C13 C18 1.413(8) . ?
C18 C17 1.393(8) . ?
C17 C16 1.364(9) . ?
C16 C15 1.358(11) . ?
C15 C14 1.352(10) . ?

loop_
_geom_torsion_atom_site_label_1
_geom_torsion_atom_site_label_2
_geom_torsion_atom_site_label_3
_geom_torsion_atom_site_label_4
_geom_torsion
_geom_torsion_site_symmetry_1
_geom_torsion_site_symmetry_2
_geom_torsion_site_symmetry_3
_geom_torsion_site_symmetry_4
_geom_torsion_publ_flag
C1 O1 C2 C7 -5.7(10) . . . . ?
C1 O1 C2 C3 173.5(6) . . . . ?
C5 C4 C3 C2 2.2(8) . . . . ?
C8 C4 C3 C2 177.9(5) . . . . ?
O1 C2 C3 C4 -179.3(5) . . . . ?
C7 C2 C3 C4 0.0(9) . . . . ?
C3 C4 C5 C6 -4.2(8) . . . . ?
C8 C4 C5 C6 179.9(5) . . . . ?
C3 C4 C5 C10 176.9(5) . . . . ?
C8 C4 C5 C10 1.0(7) . . . . ?
C4 C5 C6 C7 4.1(8) . . . . ?
C10 C5 C6 C7 -177.0(6) . . . . ?
C9 N1 C10 C5 7.2(8) . . . . ?
C9 N1 C10 C11 -174.8(5) . . . . ?
C4 C5 C10 N1 13.7(8) . . . . ?
C6 C5 C10 N1 -165.2(5) . . . . ?
C4 C5 C10 C11 -164.3(5) . . . . ?
C6 C5 C10 C11 16.7(8) . . . . ?
C10 N1 C9 C8 -39.5(8) . . . . ?
C3 C4 C8 C9 152.2(5) . . . . ?
C5 C4 C8 C9 -32.1(7) . . . . ?
N1 C9 C8 C4 48.6(6) . . . . ?
O1 C2 C7 C6 179.0(6) . . . . ?
C3 C2 C7 C6 -0.2(9) . . . . ?
C5 C6 C7 C2 -1.9(9) . . . . ?
C13 C12 C11 C10 179.1(5) . . . . ?
N1 C10 C11 C12 31.0(9) . . . . ?
C5 C10 C11 C12 -151.1(6) . . . . ?
C11 C12 C13 C14 -174.5(6) . . . . ?
C11 C12 C13 C18 7.1(9) . . . . ?
C14 C13 C18 C17 -1.2(8) . . . . ?
C12 C13 C18 C17 177.2(5) . . . . ?
C13 C18 C17 C16 1.7(9) . . . . ?
C18 C17 C16 C15 0.0(10) . . . . ?
C17 C16 C15 C14 -2.2(11) . . . . ?
C16 C15 C14 C13 2.6(10) . . . . ?
C18 C13 C14 C15 -0.9(9) . . . . ?
C12 C13 C14 C15 -179.3(6) . . . . ?
